data_7200469
loop_
_publ_author_name
'Kalita, Dipjyoti'
'Sarma, Rupam'
'Baruah, Jubaraj B.'

_publ_section_title
;
 Formation of symmetry non-equivalent molecules in urea and carbamate
 derivatives: the role of anion
;
_journal_issue 5
_journal_name_full CrystEngComm
_journal_page_first 803
_journal_paper_doi 10.1039/b815962a
_journal_volume 11
_journal_year 2009
_chemical_formula_sum 'C32 H28 Cl2 N4 O13'
_chemical_formula_weight 747.48
_chemical_name_systematic
;
?
;
_space_group_IT_number 2
_symmetry_cell_setting triclinic
_symmetry_space_group_name_Hall '-P 1'
_symmetry_space_group_name_H-M 'P -1'
_atom_sites_solution_hydrogens geom
_atom_sites_solution_primary direct
_atom_sites_solution_secondary difmap
_audit_creation_method SHELXL-97
_cell_angle_alpha 108.989(5)
_cell_angle_beta 93.671(5)
_cell_angle_gamma 97.095(5)
_cell_formula_units_Z 2
_cell_length_a 7.428(2)
_cell_length_b 13.936(4)
_cell_length_c 17.274(5)
_cell_measurement_reflns_used 534
_cell_measurement_temperature 296(2)
_cell_measurement_theta_max 20.15
_cell_measurement_theta_min 3.90
_cell_volume 1667.5(8)
_computing_cell_refinement 'Bruker SMART'
_computing_data_collection 'Bruker SMART'
_computing_data_reduction 'Bruker SAINT'
_computing_molecular_graphics 'Bruker SHELXTL'
_computing_publication_material 'Bruker SHELXTL'
_computing_structure_refinement 'SHELXL-97 (Sheldrick, 1997)'
_computing_structure_solution 'SHELXS-97 (Sheldrick, 1990)'
_diffrn_ambient_temperature 293(2)
_diffrn_measured_fraction_theta_full 0.959
_diffrn_measured_fraction_theta_max 0.959
_diffrn_measurement_device_type 'CCD area detector'
_diffrn_measurement_method 'phi and omega scans'
_diffrn_radiation_monochromator graphite
_diffrn_radiation_source 'fine-focus sealed tube'
_diffrn_radiation_type MoK\a
_diffrn_radiation_wavelength 0.71073
_diffrn_reflns_av_R_equivalents 0.0869
_diffrn_reflns_av_sigmaI/netI 0.2040
_diffrn_reflns_limit_h_max 2
_diffrn_reflns_limit_h_min -9
_diffrn_reflns_limit_k_max 18
_diffrn_reflns_limit_k_min -17
_diffrn_reflns_limit_l_max 23
_diffrn_reflns_limit_l_min -23
_diffrn_reflns_number 11187
_diffrn_reflns_theta_full 28.36
_diffrn_reflns_theta_max 28.36
_diffrn_reflns_theta_min 3.90
_exptl_absorpt_coefficient_mu 0.269
_exptl_absorpt_correction_type none
_exptl_crystal_colour yellow
_exptl_crystal_density_diffrn 1.489
_exptl_crystal_density_method 'not measured'
_exptl_crystal_description block
_exptl_crystal_F_000 772
_exptl_crystal_size_max 0.31
_exptl_crystal_size_mid 0.26
_exptl_crystal_size_min 0.19
_refine_diff_density_max 0.752
_refine_diff_density_min -0.786
_refine_diff_density_rms 0.066
_refine_ls_extinction_method none
_refine_ls_goodness_of_fit_ref 1.331
_refine_ls_hydrogen_treatment mixed
_refine_ls_matrix_type full
_refine_ls_number_parameters 461
_refine_ls_number_reflns 7980
_refine_ls_number_restraints 0
_refine_ls_restrained_S_all 1.331
_refine_ls_R_factor_all 0.2752
_refine_ls_R_factor_gt 0.0949
_refine_ls_shift/su_max 0.007
_refine_ls_shift/su_mean 0.000
_refine_ls_structure_factor_coef Fsqd
_refine_ls_weighting_details 'calc w=1/[\s^2^(Fo^2^)+(0.0000P)^2^+0.0689P] where P=(Fo^2^+2Fc^2^)/3'
_refine_ls_weighting_scheme calc
_refine_ls_wR_factor_gt 0.1407
_refine_ls_wR_factor_ref 0.1671
_reflns_number_gt 2489
_reflns_number_total 7980
_reflns_threshold_expression >2sigma(I)
_cod_data_source_file b815962a.txt
_cod_data_source_block 8hqphncohclo4_0m
_cod_depositor_comments
;
The following automatic conversions were performed:
'_symmetry_cell_setting' value 'Triclinic' changed to 'triclinic'
according to '/home/saulius/struct/CIF-dictionaries/cif_core.dic'
dictionary named 'cif_core.dic' version 2.4.1 from 2010-06-29.

Automatic conversion script
Id: cif_fix_enum 1527 2010-12-29 10:47:43Z saulius 
;
_cod_original_sg_symbol_H-M 'P-1 '
_cod_database_code 7200469

loop_
_symmetry_equiv_pos_as_xyz
'x, y, z'
'-x, -y, -z'

loop_
_atom_site_label
_atom_site_type_symbol
_atom_site_fract_x
_atom_site_fract_y
_atom_site_fract_z
_atom_site_U_iso_or_equiv
_atom_site_adp_type
_atom_site_occupancy
_atom_site_symmetry_multiplicity
_atom_site_calc_flag
_atom_site_refinement_flags
_atom_site_disorder_assembly
_atom_site_disorder_group
C1 C 0.3540(9) 0.9358(6) 0.2836(4) 0.0719(18) Uani 1 1 d . . .
H1A H 0.3619 0.9001 0.2284 0.086 Uiso 1 1 calc R . .
C2 C 0.4310(8) 1.0379(5) 0.3173(4) 0.0690(17) Uani 1 1 d . . .
H2 H 0.4929 1.0707 0.2855 0.083 Uiso 1 1 calc R . .
C3 C 0.4152(7) 1.0893(4) 0.3966(4) 0.0600(16) Uani 1 1 d . . .
H3A H 0.4641 1.1585 0.4192 0.072 Uiso 1 1 calc R . .
C4 C 0.3274(7) 1.0410(4) 0.4457(3) 0.0472(13) Uani 1 1 d . . .
C5 C 0.3118(7) 1.0899(4) 0.5296(3) 0.0561(15) Uani 1 1 d . . .
H5 H 0.3591 1.1590 0.5545 0.067 Uiso 1 1 calc R . .
C6 C 0.2289(8) 1.0376(4) 0.5746(3) 0.0611(16) Uani 1 1 d . . .
H6 H 0.2196 1.0709 0.6300 0.073 Uiso 1 1 calc R . .
C7 C 0.1567(7) 0.9330(4) 0.5375(3) 0.0561(15) Uani 1 1 d . . .
H7 H 0.1004 0.8973 0.5687 0.067 Uiso 1 1 calc R . .
C8 C 0.1687(7) 0.8833(4) 0.4558(3) 0.0511(14) Uani 1 1 d . . .
C9 C 0.2539(7) 0.9356(4) 0.4099(3) 0.0453(13) Uani 1 1 d . . .
C10 C 0.1699(9) 0.7076(4) 0.4330(3) 0.0609(16) Uani 1 1 d . . .
C11 C 0.0955(10) 0.5193(4) 0.3966(3) 0.0637(16) Uani 1 1 d . . .
C12 C -0.0492(9) 0.4421(5) 0.3775(3) 0.0784(19) Uani 1 1 d . . .
H12 H -0.1657 0.4553 0.3657 0.094 Uiso 1 1 calc R . .
C13 C -0.0254(13) 0.3455(5) 0.3752(4) 0.099(2) Uani 1 1 d . . .
H13 H -0.1254 0.2936 0.3620 0.118 Uiso 1 1 calc R . .
C14 C 0.1439(16) 0.3251(6) 0.3922(5) 0.119(3) Uani 1 1 d . . .
H14 H 0.1606 0.2595 0.3906 0.142 Uiso 1 1 calc R . .
C15 C 0.2877(12) 0.4012(6) 0.4115(5) 0.121(3) Uani 1 1 d . . .
H15 H 0.4030 0.3874 0.4244 0.146 Uiso 1 1 calc R . .
C16 C 0.2680(11) 0.5007(5) 0.4125(4) 0.100(2) Uani 1 1 d . . .
H16 H 0.3686 0.5519 0.4237 0.120 Uiso 1 1 calc R . .
C17 C 0.4405(8) 0.2644(5) -0.0769(3) 0.0658(17) Uani 1 1 d . . .
H17 H 0.4127 0.2480 -0.1334 0.079 Uiso 1 1 calc R . .
C18 C 0.5334(8) 0.3596(5) -0.0304(4) 0.0705(18) Uani 1 1 d . . .
H18 H 0.5683 0.4081 -0.0550 0.085 Uiso 1 1 calc R . .
C19 C 0.5734(8) 0.3819(4) 0.0515(4) 0.0680(17) Uani 1 1 d . . .
H19 H 0.6387 0.4458 0.0825 0.082 Uiso 1 1 calc R . .
C20 C 0.5191(7) 0.3110(4) 0.0915(4) 0.0586(15) Uani 1 1 d . . .
C21 C 0.5509(9) 0.3304(5) 0.1761(4) 0.0732(18) Uani 1 1 d . . .
H21 H 0.6115 0.3938 0.2107 0.088 Uiso 1 1 calc R . .
C22 C 0.4929(10) 0.2563(5) 0.2072(4) 0.090(2) Uani 1 1 d . . .
H22 H 0.5168 0.2689 0.2634 0.108 Uiso 1 1 calc R . .
C23 C 0.3987(9) 0.1619(4) 0.1574(4) 0.0708(18) Uani 1 1 d . . .
H23 H 0.3565 0.1133 0.1808 0.085 Uiso 1 1 calc R . .
C24 C 0.3675(7) 0.1397(4) 0.0750(3) 0.0516(14) Uani 1 1 d . . .
C25 C 0.4271(7) 0.2153(4) 0.0417(3) 0.0468(13) Uani 1 1 d . . .
C26 C 0.2579(8) -0.0431(4) 0.0300(4) 0.0548(15) Uani 1 1 d . . .
C27 C 0.0695(7) -0.2117(4) -0.0436(4) 0.0516(14) Uani 1 1 d . . .
C28 C 0.0527(8) -0.2473(4) 0.0219(4) 0.0648(16) Uani 1 1 d . . .
H28 H 0.0929 -0.2041 0.0755 0.078 Uiso 1 1 calc R . .
C29 C -0.0247(8) -0.3479(5) 0.0067(4) 0.0705(17) Uani 1 1 d . . .
H29 H -0.0376 -0.3721 0.0506 0.085 Uiso 1 1 calc R . .
C30 C -0.0827(8) -0.4126(5) -0.0717(5) 0.080(2) Uani 1 1 d . . .
H30 H -0.1311 -0.4808 -0.0815 0.096 Uiso 1 1 calc R . .
C31 C -0.0682(9) -0.3750(5) -0.1355(4) 0.0804(19) Uani 1 1 d . . .
H31 H -0.1108 -0.4184 -0.1887 0.096 Uiso 1 1 calc R . .
C32 C 0.0062(8) -0.2766(5) -0.1238(3) 0.0641(16) Uani 1 1 d . . .
H32 H 0.0149 -0.2529 -0.1681 0.077 Uiso 1 1 calc R . .
Cl1 Cl 0.6222(3) 0.63856(12) 0.26046(11) 0.0725(5) Uani 1 1 d . . .
Cl2 Cl 0.8922(2) 0.01500(14) 0.21608(10) 0.0678(5) Uani 1 1 d . . .
N1 N 0.2699(6) 0.8886(3) 0.3287(3) 0.0563(12) Uani 1 1 d . . .
H1 H 0.2227 0.8251 0.3059 0.068 Uiso 1 1 calc R . .
N2 N 0.0601(6) 0.6171(3) 0.3975(3) 0.0677(14) Uani 1 1 d . . .
H2A H -0.0429 0.6189 0.3727 0.081 Uiso 1 1 calc R . .
N3 N 0.3910(6) 0.1962(3) -0.0408(3) 0.0561(12) Uani 1 1 d . . .
H3 H 0.3332 0.1370 -0.0709 0.067 Uiso 1 1 calc R . .
N4 N 0.1390(6) -0.1090(3) -0.0333(3) 0.0590(12) Uani 1 1 d . . .
H4 H 0.1024 -0.0857 -0.0710 0.071 Uiso 1 1 calc R . .
O1 O 0.0857(5) 0.7827(3) 0.4166(2) 0.0671(11) Uani 1 1 d . . .
O2 O 0.2703(5) 0.0517(3) 0.0184(2) 0.0662(11) Uani 1 1 d . . .
O3 O 0.6667(7) 0.6207(4) 0.3341(3) 0.1199(17) Uani 1 1 d . . .
O4 O 0.4565(6) 0.5781(3) 0.2172(3) 0.0997(15) Uani 1 1 d . . .
O5 O 0.7603(7) 0.6112(4) 0.2078(3) 0.1305(19) Uani 1 1 d . . .
O6 O 0.6089(7) 0.7431(3) 0.2771(3) 0.1151(17) Uani 1 1 d . . .
O7 O 0.9958(8) 0.0216(4) 0.1537(3) 0.152(2) Uani 1 1 d . . .
O8 O 0.7400(10) -0.0416(6) 0.1924(4) 0.262(5) Uani 1 1 d . . .
O9 O 0.8651(17) 0.0943(6) 0.2654(7) 0.399(10) Uani 1 1 d . . .
O10 O 0.9746(14) -0.0195(15) 0.2585(8) 0.442(12) Uani 1 1 d . . .
O12 O 0.3157(6) 0.7230(3) 0.4709(3) 0.0830(13) Uani 1 1 d . . .
O13 O 0.3382(5) -0.0586(3) 0.0854(2) 0.0692(11) Uani 1 1 d . . .
O11 O 0.1521(6) 0.6924(4) 0.2231(3) 0.0893(16) Uiso 1 1 d . . .
H11B H 0.044(10) 0.694(5) 0.225(4) 0.134 Uiso 1 1 d . . .
H11A H 0.163(10) 0.654(5) 0.253(4) 0.134 Uiso 1 1 d . . .

loop_
_atom_site_aniso_label
_atom_site_aniso_U_11
_atom_site_aniso_U_22
_atom_site_aniso_U_33
_atom_site_aniso_U_23
_atom_site_aniso_U_13
_atom_site_aniso_U_12
C1 0.064(5) 0.098(5) 0.053(4) 0.021(4) 0.006(3) 0.021(4)
C2 0.058(4) 0.091(5) 0.069(5) 0.045(4) 0.001(3) 0.006(4)
C3 0.058(4) 0.054(4) 0.071(4) 0.029(4) -0.007(3) 0.005(3)
C4 0.049(4) 0.045(3) 0.048(3) 0.018(3) -0.002(3) 0.005(3)
C5 0.053(4) 0.043(3) 0.062(4) 0.004(3) -0.006(3) 0.011(3)
C6 0.064(4) 0.060(4) 0.055(4) 0.013(3) 0.006(3) 0.013(3)
C7 0.055(4) 0.052(4) 0.061(4) 0.024(3) -0.001(3) 0.003(3)
C8 0.056(4) 0.043(3) 0.047(4) 0.010(3) -0.005(3) -0.001(3)
C9 0.045(4) 0.049(3) 0.040(3) 0.014(3) 0.000(3) 0.008(3)
C10 0.067(5) 0.049(4) 0.064(4) 0.017(3) 0.008(3) 0.003(4)
C11 0.080(5) 0.044(4) 0.058(4) 0.012(3) -0.001(3) -0.004(4)
C12 0.075(5) 0.058(4) 0.094(5) 0.028(4) -0.016(4) -0.011(4)
C13 0.114(7) 0.050(5) 0.123(6) 0.032(4) -0.008(5) -0.016(5)
C14 0.135(9) 0.068(6) 0.148(8) 0.031(5) 0.007(6) 0.016(6)
C15 0.101(7) 0.073(6) 0.178(8) 0.027(6) -0.008(6) 0.023(5)
C16 0.083(6) 0.058(5) 0.151(7) 0.027(4) -0.005(5) 0.010(4)
C17 0.087(5) 0.059(4) 0.056(4) 0.021(4) 0.022(3) 0.018(4)
C18 0.082(5) 0.056(4) 0.072(5) 0.018(4) 0.018(4) 0.011(4)
C19 0.059(4) 0.045(4) 0.087(5) 0.007(4) 0.004(3) 0.005(3)
C20 0.046(4) 0.056(4) 0.077(5) 0.024(4) 0.007(3) 0.016(3)
C21 0.083(5) 0.052(4) 0.069(5) 0.002(3) -0.016(3) 0.014(3)
C22 0.126(7) 0.072(5) 0.065(5) 0.019(4) -0.014(4) 0.008(5)
C23 0.095(5) 0.050(4) 0.070(4) 0.025(3) -0.006(4) 0.012(4)
C24 0.056(4) 0.043(3) 0.052(4) 0.012(3) -0.004(3) 0.007(3)
C25 0.044(4) 0.049(4) 0.047(3) 0.011(3) 0.002(3) 0.019(3)
C26 0.053(4) 0.057(4) 0.056(4) 0.020(3) 0.012(3) 0.010(3)
C27 0.057(4) 0.037(3) 0.064(4) 0.021(3) 0.012(3) 0.007(3)
C28 0.066(4) 0.057(4) 0.069(4) 0.018(3) 0.009(3) 0.008(3)
C29 0.065(5) 0.068(4) 0.091(5) 0.044(4) 0.014(4) 0.004(4)
C30 0.075(5) 0.054(4) 0.112(6) 0.035(5) 0.015(4) -0.007(3)
C31 0.069(5) 0.068(5) 0.092(5) 0.018(4) 0.004(4) -0.007(4)
C32 0.070(4) 0.066(4) 0.056(4) 0.021(3) 0.009(3) 0.005(3)
Cl1 0.0789(13) 0.0516(10) 0.0750(12) 0.0113(9) -0.0106(10) 0.0030(9)
Cl2 0.0648(12) 0.0786(12) 0.0552(10) 0.0215(9) -0.0002(9) -0.0007(9)
N1 0.061(3) 0.057(3) 0.049(3) 0.016(3) 0.003(2) 0.010(2)
N2 0.074(4) 0.035(3) 0.082(3) 0.015(2) -0.020(3) -0.007(3)
N3 0.066(3) 0.039(3) 0.059(3) 0.011(2) 0.007(2) 0.006(2)
N4 0.071(3) 0.054(3) 0.057(3) 0.028(3) 0.004(2) 0.004(3)
O1 0.073(3) 0.044(2) 0.076(3) 0.020(2) -0.017(2) -0.007(2)
O2 0.091(3) 0.044(2) 0.059(2) 0.020(2) -0.009(2) -0.007(2)
O3 0.111(4) 0.147(4) 0.118(4) 0.080(3) -0.023(3) 0.000(3)
O4 0.080(3) 0.063(3) 0.124(4) -0.001(2) -0.034(3) 0.004(2)
O5 0.091(4) 0.117(4) 0.134(4) -0.020(3) 0.031(3) -0.006(3)
O6 0.182(5) 0.047(3) 0.103(4) 0.014(2) -0.020(3) 0.014(3)
O7 0.190(6) 0.218(6) 0.119(4) 0.113(4) 0.104(4) 0.095(5)
O8 0.137(7) 0.286(9) 0.182(6) -0.122(6) 0.049(5) -0.102(6)
O9 0.469(18) 0.149(6) 0.375(13) -0.152(8) 0.315(13) -0.186(8)
O10 0.170(9) 1.04(3) 0.435(15) 0.60(2) 0.142(9) 0.268(15)
O12 0.056(3) 0.050(2) 0.128(4) 0.017(2) -0.021(2) 0.006(2)
O13 0.075(3) 0.055(2) 0.074(3) 0.020(2) -0.006(2) 0.010(2)

loop_
_atom_type_symbol
_atom_type_description
_atom_type_scat_dispersion_real
_atom_type_scat_dispersion_imag
_atom_type_scat_source
C C 0.0033 0.0016 'International Tables Vol C Tables 4.2.6.8 and 6.1.1.4'
Cl Cl 0.1484 0.1585 'International Tables Vol C Tables 4.2.6.8 and 6.1.1.4'
N N 0.0061 0.0033 'International Tables Vol C Tables 4.2.6.8 and 6.1.1.4'
O O 0.0106 0.0060 'International Tables Vol C Tables 4.2.6.8 and 6.1.1.4'
H H 0.0000 0.0000 'International Tables Vol C Tables 4.2.6.8 and 6.1.1.4'

loop_
_geom_angle_atom_site_label_1
_geom_angle_atom_site_label_2
_geom_angle_atom_site_label_3
_geom_angle
_geom_angle_site_symmetry_1
_geom_angle_site_symmetry_3
_geom_angle_publ_flag
N1 C1 C2 120.7(6) . . ?
C3 C2 C1 119.1(6) . . ?
C2 C3 C4 121.3(5) . . ?
C3 C4 C5 123.8(5) . . ?
C3 C4 C9 118.3(5) . . ?
C5 C4 C9 117.9(5) . . ?
C6 C5 C4 120.9(5) . . ?
C5 C6 C7 120.0(5) . . ?
C8 C7 C6 120.5(5) . . ?
C7 C8 C9 119.8(5) . . ?
C7 C8 O1 121.3(5) . . ?
C9 C8 O1 118.8(5) . . ?
N1 C9 C8 121.5(5) . . ?
N1 C9 C4 117.6(5) . . ?
C8 C9 C4 120.9(5) . . ?
O12 C10 N2 127.7(6) . . ?
O12 C10 O1 124.2(5) . . ?
N2 C10 O1 108.1(5) . . ?
C12 C11 C16 120.2(6) . . ?
C12 C11 N2 117.7(6) . . ?
C16 C11 N2 122.1(6) . . ?
C11 C12 C13 121.0(7) . . ?
C14 C13 C12 120.2(7) . . ?
C15 C14 C13 119.3(8) . . ?
C14 C15 C16 121.9(8) . . ?
C11 C16 C15 117.5(7) . . ?
N3 C17 C18 119.6(5) . . ?
C19 C18 C17 119.4(6) . . ?
C18 C19 C20 122.0(5) . . ?
C25 C20 C21 118.5(5) . . ?
C25 C20 C19 116.6(6) . . ?
C21 C20 C19 124.9(6) . . ?
C22 C21 C20 119.5(6) . . ?
C21 C22 C23 121.5(6) . . ?
C24 C23 C22 120.7(6) . . ?
C23 C24 O2 127.4(5) . . ?
C23 C24 C25 118.5(5) . . ?
O2 C24 C25 114.0(5) . . ?
N3 C25 C20 119.2(5) . . ?
N3 C25 C24 119.6(5) . . ?
C20 C25 C24 121.2(5) . . ?
O13 C26 N4 129.6(6) . . ?
O13 C26 O2 124.7(5) . . ?
N4 C26 O2 105.8(5) . . ?
C28 C27 C32 120.2(5) . . ?
C28 C27 N4 122.7(5) . . ?
C32 C27 N4 117.0(5) . . ?
C27 C28 C29 119.1(5) . . ?
C30 C29 C28 121.1(6) . . ?
C29 C30 C31 118.8(6) . . ?
C32 C31 C30 122.3(6) . . ?
C31 C32 C27 118.5(5) . . ?
O3 Cl1 O6 109.9(3) . . ?
O3 Cl1 O4 112.2(3) . . ?
O6 Cl1 O4 109.3(3) . . ?
O3 Cl1 O5 109.3(4) . . ?
O6 Cl1 O5 109.4(3) . . ?
O4 Cl1 O5 106.7(3) . . ?
O10 Cl2 O9 101.3(10) . . ?
O10 Cl2 O8 106.8(9) . . ?
O9 Cl2 O8 106.7(6) . . ?
O10 Cl2 O7 108.2(6) . . ?
O9 Cl2 O7 117.5(5) . . ?
O8 Cl2 O7 115.0(4) . . ?
C1 N1 C9 123.0(5) . . ?
C10 N2 C11 127.2(5) . . ?
C17 N3 C25 123.2(5) . . ?
C26 N4 C27 126.6(5) . . ?
C10 O1 C8 116.6(4) . . ?
C24 O2 C26 122.2(4) . . ?

loop_
_geom_bond_atom_site_label_1
_geom_bond_atom_site_label_2
_geom_bond_distance
_geom_bond_site_symmetry_2
_geom_bond_publ_flag
C1 N1 1.314(7) . ?
C1 C2 1.381(7) . ?
C2 C3 1.345(7) . ?
C3 C4 1.389(7) . ?
C4 C5 1.406(6) . ?
C4 C9 1.416(6) . ?
C5 C6 1.353(6) . ?
C6 C7 1.407(6) . ?
C7 C8 1.369(6) . ?
C8 C9 1.373(6) . ?
C8 O1 1.386(5) . ?
C9 N1 1.362(6) . ?
C10 O12 1.186(6) . ?
C10 N2 1.346(6) . ?
C10 O1 1.377(6) . ?
C11 C12 1.364(7) . ?
C11 C16 1.367(8) . ?
C11 N2 1.414(6) . ?
C12 C13 1.368(8) . ?
C13 C14 1.357(10) . ?
C14 C15 1.349(10) . ?
C15 C16 1.407(8) . ?
C17 N3 1.325(6) . ?
C17 C18 1.375(7) . ?
C18 C19 1.349(7) . ?
C19 C20 1.413(7) . ?
C20 C25 1.393(7) . ?
C20 C21 1.395(7) . ?
C21 C22 1.350(7) . ?
C22 C23 1.386(7) . ?
C23 C24 1.352(6) . ?
C24 O2 1.376(5) . ?
C24 C25 1.395(6) . ?
C25 N3 1.364(5) . ?
C26 O13 1.187(6) . ?
C26 N4 1.357(6) . ?
C26 O2 1.394(6) . ?
C27 C28 1.382(7) . ?
C27 C32 1.398(6) . ?
C27 N4 1.410(6) . ?
C28 C29 1.382(7) . ?
C29 C30 1.366(7) . ?
C30 C31 1.371(7) . ?
C31 C32 1.359(7) . ?
Cl1 O3 1.402(4) . ?
Cl1 O6 1.408(4) . ?
Cl1 O4 1.414(4) . ?
Cl1 O5 1.420(5) . ?
Cl2 O10 1.178(8) . ?
Cl2 O9 1.205(7) . ?
Cl2 O8 1.257(6) . ?
Cl2 O7 1.384(4) . ?

loop_
_geom_hbond_atom_site_label_D
_geom_hbond_atom_site_label_H
_geom_hbond_atom_site_label_A
_geom_hbond_distance_DH
_geom_hbond_distance_HA
_geom_hbond_distance_DA
_geom_hbond_angle_DHA
_geom_hbond_site_symmetry_A
N4 H4 O7 0.86 2.06 2.914(6) 175.2 2_655
N1 H1 O11 0.86 1.92 2.743(6) 160.1 .
O11 H11B O5 0.81(8) 2.22(7) 2.952(7) 150(6) 1_455
N2 H2A O3 0.86 2.22 3.067(7) 167.1 1_455
N3 H3 O8 0.86 2.08 2.816(7) 143.1 2_655

loop_
_geom_torsion_atom_site_label_1
_geom_torsion_atom_site_label_2
_geom_torsion_atom_site_label_3
_geom_torsion_atom_site_label_4
_geom_torsion
_geom_torsion_site_symmetry_1
_geom_torsion_site_symmetry_2
_geom_torsion_site_symmetry_3
_geom_torsion_site_symmetry_4
_geom_torsion_publ_flag
N1 C1 C2 C3 -1.5(8) . . . . ?
C1 C2 C3 C4 1.7(8) . . . . ?
C2 C3 C4 C5 177.9(5) . . . . ?
C2 C3 C4 C9 -0.1(7) . . . . ?
C3 C4 C5 C6 -178.1(5) . . . . ?
C9 C4 C5 C6 -0.1(7) . . . . ?
C4 C5 C6 C7 0.0(8) . . . . ?
C5 C6 C7 C8 -0.3(8) . . . . ?
C6 C7 C8 C9 0.9(7) . . . . ?
C6 C7 C8 O1 -174.7(4) . . . . ?
C7 C8 C9 N1 179.5(5) . . . . ?
O1 C8 C9 N1 -4.8(7) . . . . ?
C7 C8 C9 C4 -1.0(7) . . . . ?
O1 C8 C9 C4 174.7(4) . . . . ?
C3 C4 C9 N1 -1.7(6) . . . . ?
C5 C4 C9 N1 -179.8(4) . . . . ?
C3 C4 C9 C8 178.7(5) . . . . ?
C5 C4 C9 C8 0.6(7) . . . . ?
C16 C11 C12 C13 1.1(9) . . . . ?
N2 C11 C12 C13 179.9(6) . . . . ?
C11 C12 C13 C14 0.0(11) . . . . ?
C12 C13 C14 C15 0.2(12) . . . . ?
C13 C14 C15 C16 -1.5(13) . . . . ?
C12 C11 C16 C15 -2.4(10) . . . . ?
N2 C11 C16 C15 178.9(6) . . . . ?
C14 C15 C16 C11 2.7(11) . . . . ?
N3 C17 C18 C19 0.3(8) . . . . ?
C17 C18 C19 C20 -1.4(8) . . . . ?
C18 C19 C20 C25 2.1(8) . . . . ?
C18 C19 C20 C21 -177.9(5) . . . . ?
C25 C20 C21 C22 0.3(8) . . . . ?
C19 C20 C21 C22 -179.8(6) . . . . ?
C20 C21 C22 C23 -1.5(9) . . . . ?
C21 C22 C23 C24 2.4(10) . . . . ?
C22 C23 C24 O2 -177.1(6) . . . . ?
C22 C23 C24 C25 -2.1(8) . . . . ?
C21 C20 C25 N3 178.3(4) . . . . ?
C19 C20 C25 N3 -1.6(7) . . . . ?
C21 C20 C25 C24 -0.1(7) . . . . ?
C19 C20 C25 C24 180.0(5) . . . . ?
C23 C24 C25 N3 -177.5(4) . . . . ?
O2 C24 C25 N3 -1.8(6) . . . . ?
C23 C24 C25 C20 0.9(7) . . . . ?
O2 C24 C25 C20 176.6(4) . . . . ?
C32 C27 C28 C29 1.0(8) . . . . ?
N4 C27 C28 C29 177.0(5) . . . . ?
C27 C28 C29 C30 0.7(8) . . . . ?
C28 C29 C30 C31 -2.1(9) . . . . ?
C29 C30 C31 C32 1.8(9) . . . . ?
C30 C31 C32 C27 -0.2(9) . . . . ?
C28 C27 C32 C31 -1.2(8) . . . . ?
N4 C27 C32 C31 -177.5(5) . . . . ?
C2 C1 N1 C9 -0.4(8) . . . . ?
C8 C9 N1 C1 -178.5(5) . . . . ?
C4 C9 N1 C1 2.0(7) . . . . ?
O12 C10 N2 C11 -1.0(10) . . . . ?
O1 C10 N2 C11 177.8(5) . . . . ?
C12 C11 N2 C10 162.6(5) . . . . ?
C16 C11 N2 C10 -18.6(9) . . . . ?
C18 C17 N3 C25 0.1(8) . . . . ?
C20 C25 N3 C17 0.6(7) . . . . ?
C24 C25 N3 C17 179.0(5) . . . . ?
O13 C26 N4 C27 6.4(10) . . . . ?
O2 C26 N4 C27 -173.4(4) . . . . ?
C28 C27 N4 C26 26.9(8) . . . . ?
C32 C27 N4 C26 -156.9(5) . . . . ?
O12 C10 O1 C8 -8.1(8) . . . . ?
N2 C10 O1 C8 173.1(4) . . . . ?
C7 C8 O1 C10 -75.7(6) . . . . ?
C9 C8 O1 C10 108.6(5) . . . . ?
C23 C24 O2 C26 -29.3(8) . . . . ?
C25 C24 O2 C26 155.5(4) . . . . ?
O13 C26 O2 C24 -5.5(8) . . . . ?
N4 C26 O2 C24 174.4(4) . . . . ?

loop_
_cod_related_entry_id
_cod_related_entry_database
_cod_related_entry_code
1 ChemSpider 30653558
